data_1519912
loop_
_publ_author_name
'James, Stuart L.'
'Lagunas, M. Cristina'
'Horton, Peter N.'
'Hursthouse, Michael B.'

_publ_section_title
;
 C54H39Au2Cl4F6OP2
;
_journal_name_full 'Crystal Structure Report Archive'
_journal_page_first 601
_journal_year 2008
_chemical_formula_sum 'C54 H39 Au2 Cl4 F6 O P2'
_chemical_formula_weight 1415.53
_space_group_IT_number 2
_symmetry_cell_setting triclinic
_symmetry_space_group_name_Hall '-P 1'
_symmetry_space_group_name_H-M 'P -1'
_atom_sites_solution_hydrogens geom
_atom_sites_solution_primary direct
_atom_sites_solution_secondary difmap
_cell_angle_alpha 76.8180(10)
_cell_angle_beta 79.6220(10)
_cell_angle_gamma 73.5100(10)
_cell_formula_units_Z 2
_cell_length_a 12.17660(10)
_cell_length_b 14.4577(2)
_cell_length_c 15.1547(2)
_cell_measurement_reflns_used 11096
_cell_measurement_temperature 120(2)
_cell_measurement_theta_max 27.485
_cell_measurement_theta_min 2.910
_cell_volume 2471.67(5)
_computing_cell_refinement 'DENZO (Otwinowski & Minor, 1997) & COLLECT (Hooft, R.W.W., 1998)'
_computing_data_collection 'COLLECT (Hooft, R.W.W., 1998)'
_computing_data_reduction 'DENZO (Otwinowski & Minor, 1997) & COLLECT (Hooft, R.W.W., 1998)'
_computing_molecular_graphics 'ORTEP3 for Windows (Farrugia, 1997)'
_computing_publication_material 'WinGX (Farrugia, 1999)'
_computing_structure_refinement 'SHELXL-97 (Sheldrick, 1997b)'
_computing_structure_solution 'SHELXS-97 (Sheldrick, 1997a)'
_diffrn_ambient_temperature 120(2)
_diffrn_detector_area_resol_mean 9.091
_diffrn_measured_fraction_theta_full 0.998
_diffrn_measured_fraction_theta_max 0.998
_diffrn_measurement_device_type 'Bruker-Nonius Roper CCD camera on \k-goniostat'
_diffrn_measurement_method '\f & \w scans'
_diffrn_radiation_monochromator graphite
_diffrn_radiation_source 'Bruker-Nonius FR591 rotating anode'
_diffrn_radiation_type MoK\a
_diffrn_radiation_wavelength 0.71073
_diffrn_reflns_av_R_equivalents 0.0380
_diffrn_reflns_av_sigmaI/netI 0.0320
_diffrn_reflns_limit_h_max 15
_diffrn_reflns_limit_h_min -15
_diffrn_reflns_limit_k_max 18
_diffrn_reflns_limit_k_min -18
_diffrn_reflns_limit_l_max 19
_diffrn_reflns_limit_l_min -19
_diffrn_reflns_number 50329
_diffrn_reflns_theta_full 27.48
_diffrn_reflns_theta_max 27.48
_diffrn_reflns_theta_min 2.96
_exptl_absorpt_coefficient_mu 6.273
_exptl_absorpt_correction_T_max 0.4335
_exptl_absorpt_correction_T_min 0.2111
_exptl_absorpt_correction_type multi-scan
_exptl_absorpt_process_details 'SADABS 2007/2 (Sheldrick, G.M., 2007)'
_exptl_crystal_colour Colourless
_exptl_crystal_density_diffrn 1.902
_exptl_crystal_density_method 'not measured'
_exptl_crystal_description Block
_exptl_crystal_F_000 1362
_exptl_crystal_size_max 0.36
_exptl_crystal_size_mid 0.30
_exptl_crystal_size_min 0.16
_refine_diff_density_max 0.522
_refine_diff_density_min -0.778
_refine_diff_density_rms 0.104
_refine_ls_extinction_method none
_refine_ls_goodness_of_fit_ref 1.081
_refine_ls_hydrogen_treatment constr
_refine_ls_matrix_type full
_refine_ls_number_parameters 625
_refine_ls_number_reflns 11310
_refine_ls_number_restraints 0
_refine_ls_restrained_S_all 1.081
_refine_ls_R_factor_all 0.0267
_refine_ls_R_factor_gt 0.0213
_refine_ls_shift/su_max 0.004
_refine_ls_shift/su_mean 0.000
_refine_ls_structure_factor_coef Fsqd
_refine_ls_weighting_details 'calc w=1/[\s^2^(Fo^2^)+(0.0063P)^2^+2.8735P] where P=(Fo^2^+2Fc^2^)/3'
_refine_ls_weighting_scheme calc
_refine_ls_wR_factor_gt 0.0424
_refine_ls_wR_factor_ref 0.0438
_reflns_number_gt 10129
_reflns_number_total 11310
_reflns_threshold_expression >2sigma(I)
_cod_data_source_file eCrystal-601.cif
_cod_data_source_block 2008src0886
_cod_depositor_comments
;
Citation :
James, Stuart L. and Lagunas, M. Cristina and Horton, Peter N. and 
Hursthouse, Michael B. (2008) 
University of Southampton, Crystal Structure Report Archive. 
(doi:10.5258/ecrystals/601)

More at:
http://ecrystals.chem.soton.ac.uk/601/
;
_cod_original_sg_symbol_H-M P-1
_cod_database_code 1519912

loop_
_symmetry_equiv_pos_as_xyz
'x, y, z'
'-x, -y, -z'

loop_
_atom_site_label
_atom_site_type_symbol
_atom_site_fract_x
_atom_site_fract_y
_atom_site_fract_z
_atom_site_U_iso_or_equiv
_atom_site_adp_type
_atom_site_occupancy
_atom_site_symmetry_multiplicity
_atom_site_calc_flag
_atom_site_refinement_flags
_atom_site_disorder_assembly
_atom_site_disorder_group
Au1 Au 0.753119(8) 0.726544(7) 0.762046(6) 0.01172(3) Uani 1 1 d . . .
Au2 Au 0.820546(8) 0.914656(7) 0.714248(7) 0.01182(3) Uani 1 1 d . . .
C1 C 0.9643(2) 0.54058(19) 0.69284(17) 0.0122(5) Uani 1 1 d . . .
C2 C 1.0384(2) 0.54595(19) 0.75106(17) 0.0106(5) Uani 1 1 d . . .
C3 C 1.1051(2) 0.4629(2) 0.80148(18) 0.0143(6) Uani 1 1 d . . .
C4 C 1.1013(2) 0.3714(2) 0.78857(19) 0.0174(6) Uani 1 1 d . . .
H4 H 1.1469 0.3135 0.8214 0.021 Uiso 1 1 calc R . .
C5 C 1.0318(2) 0.3635(2) 0.72850(19) 0.0182(6) Uani 1 1 d . . .
H5 H 1.0317 0.3006 0.7195 0.022 Uiso 1 1 calc R . .
C6 C 0.9626(2) 0.4475(2) 0.68167(18) 0.0157(6) Uani 1 1 d . . .
H6 H 0.9139 0.4417 0.6419 0.019 Uiso 1 1 calc R . .
C7 C 1.0340(2) 0.74797(19) 0.85410(17) 0.0094(5) Uani 1 1 d . . .
C8 C 1.0638(2) 0.65186(19) 0.83861(17) 0.0098(5) Uani 1 1 d . . .
C9 C 1.1185(2) 0.57189(19) 0.89959(18) 0.0120(5) Uani 1 1 d . . .
C10 C 1.1257(2) 0.5881(2) 0.98557(18) 0.0161(6) Uani 1 1 d . . .
H10 H 1.1583 0.5345 1.0303 0.019 Uiso 1 1 calc R . .
C11 C 1.0861(2) 0.6810(2) 1.00648(18) 0.0160(6) Uani 1 1 d . . .
H11 H 1.0869 0.6899 1.0665 0.019 Uiso 1 1 calc R . .
C12 C 1.0449(2) 0.7615(2) 0.94018(17) 0.0129(5) Uani 1 1 d . . .
H12 H 1.0241 0.8258 0.9534 0.015 Uiso 1 1 calc R . .
C13 C 1.1803(2) 0.4775(2) 0.86417(19) 0.0156(6) Uani 1 1 d . . .
C14 C 1.2945(3) 0.4944(2) 0.8061(2) 0.0249(7) Uani 1 1 d . . .
H14A H 1.3363 0.4355 0.7810 0.037 Uiso 1 1 calc R . .
H14B H 1.3425 0.5077 0.8447 0.037 Uiso 1 1 calc R . .
H14C H 1.2766 0.5505 0.7560 0.037 Uiso 1 1 calc R . .
C15 C 1.2095(3) 0.3890(2) 0.9408(2) 0.0257(7) Uani 1 1 d . . .
H15A H 1.1382 0.3787 0.9788 0.039 Uiso 1 1 calc R . .
H15B H 1.2599 0.4008 0.9784 0.039 Uiso 1 1 calc R . .
H15C H 1.2491 0.3304 0.9145 0.039 Uiso 1 1 calc R . .
C16 C 0.7720(2) 0.6089(2) 0.58879(18) 0.0139(6) Uani 1 1 d . . .
C17 C 0.7990(2) 0.6030(2) 0.49647(19) 0.0180(6) Uani 1 1 d . . .
H17 H 0.8631 0.6248 0.4617 0.022 Uiso 1 1 calc R . .
C18 C 0.7328(3) 0.5657(2) 0.4555(2) 0.0238(7) Uani 1 1 d . . .
H18 H 0.7514 0.5618 0.3926 0.029 Uiso 1 1 calc R . .
C19 C 0.6396(3) 0.5341(3) 0.5058(2) 0.0365(9) Uani 1 1 d . . .
H19 H 0.5949 0.5075 0.4777 0.044 Uiso 1 1 calc R . .
C20 C 0.6110(3) 0.5410(3) 0.5970(2) 0.0429(10) Uani 1 1 d . . .
H20 H 0.5465 0.5194 0.6314 0.051 Uiso 1 1 calc R . .
C21 C 0.6763(3) 0.5793(3) 0.6385(2) 0.0298(8) Uani 1 1 d . . .
H21 H 0.6556 0.5853 0.7008 0.036 Uiso 1 1 calc R . .
C22 C 0.9409(2) 0.71857(19) 0.55211(17) 0.0118(5) Uani 1 1 d . . .
C23 C 0.8813(2) 0.8095(2) 0.50710(18) 0.0157(6) Uani 1 1 d . . .
H23 H 0.8055 0.8397 0.5317 0.019 Uiso 1 1 calc R . .
C24 C 0.9324(3) 0.8558(2) 0.42668(19) 0.0200(6) Uani 1 1 d . . .
H24 H 0.8912 0.9174 0.3960 0.024 Uiso 1 1 calc R . .
C25 C 1.0432(3) 0.8130(2) 0.39046(19) 0.0209(6) Uani 1 1 d . . .
H25 H 1.0777 0.8448 0.3348 0.025 Uiso 1 1 calc R . .
C26 C 1.1039(3) 0.7232(2) 0.43600(19) 0.0195(6) Uani 1 1 d . . .
H26 H 1.1805 0.6944 0.4119 0.023 Uiso 1 1 calc R . .
C27 C 1.0535(2) 0.6756(2) 0.51626(18) 0.0155(6) Uani 1 1 d . . .
H27 H 1.0950 0.6141 0.5468 0.019 Uiso 1 1 calc R . .
C28 C 1.0230(2) 0.95393(19) 0.80413(17) 0.0127(5) Uani 1 1 d . . .
C29 C 0.9316(3) 1.0104(2) 0.85378(19) 0.0189(6) Uani 1 1 d . . .
H29 H 0.8585 0.9956 0.8661 0.023 Uiso 1 1 calc R . .
C30 C 0.9464(3) 1.0885(2) 0.8855(2) 0.0242(7) Uani 1 1 d . . .
H30 H 0.8835 1.1269 0.9192 0.029 Uiso 1 1 calc R . .
C31 C 1.0527(3) 1.1104(2) 0.86798(19) 0.0242(7) Uani 1 1 d . . .
H31 H 1.0632 1.1632 0.8903 0.029 Uiso 1 1 calc R . .
C32 C 1.1432(3) 1.0554(2) 0.8182(2) 0.0236(7) Uani 1 1 d . . .
H32 H 1.2158 1.0711 0.8054 0.028 Uiso 1 1 calc R . .
C33 C 1.1294(2) 0.9771(2) 0.78638(18) 0.0162(6) Uani 1 1 d . . .
H33 H 1.1926 0.9393 0.7525 0.019 Uiso 1 1 calc R . .
C34 C 1.1231(2) 0.8286(2) 0.67407(18) 0.0132(6) Uani 1 1 d . . .
C35 C 1.1101(3) 0.8786(2) 0.58448(18) 0.0185(6) Uani 1 1 d . . .
H35 H 1.0370 0.9190 0.5695 0.022 Uiso 1 1 calc R . .
C36 C 1.2046(3) 0.8690(3) 0.5177(2) 0.0271(8) Uani 1 1 d . . .
H36 H 1.1965 0.9041 0.4571 0.033 Uiso 1 1 calc R . .
C37 C 1.3102(3) 0.8088(3) 0.5388(2) 0.0314(8) Uani 1 1 d . . .
H37 H 1.3741 0.8017 0.4924 0.038 Uiso 1 1 calc R . .
C38 C 1.3239(3) 0.7586(2) 0.6274(2) 0.0281(7) Uani 1 1 d . . .
H38 H 1.3969 0.7171 0.6415 0.034 Uiso 1 1 calc R . .
C39 C 1.2307(2) 0.7692(2) 0.6953(2) 0.0187(6) Uani 1 1 d . . .
H39 H 1.2401 0.7360 0.7563 0.022 Uiso 1 1 calc R . .
O1 O 1.04219(15) 0.63967(13) 0.75576(12) 0.0117(4) Uani 1 1 d . . .
P1 P 0.86178(6) 0.65230(5) 0.64653(4) 0.01098(14) Uani 1 1 d . . .
P2 P 1.00001(6) 0.85349(5) 0.76102(4) 0.01004(14) Uani 1 1 d . . .
C41 C 0.6377(2) 0.7804(2) 0.86653(17) 0.0146(6) Uani 1 1 d . . .
C42 C 0.5228(2) 0.7808(2) 0.87237(19) 0.0195(6) Uani 1 1 d . . .
C43 C 0.4378(2) 0.8158(2) 0.9390(2) 0.0235(7) Uani 1 1 d . . .
C44 C 0.4680(3) 0.8521(2) 1.00444(19) 0.0225(7) Uani 1 1 d . . .
C45 C 0.5812(3) 0.8550(2) 1.00321(18) 0.0189(6) Uani 1 1 d . . .
C46 C 0.6616(2) 0.8194(2) 0.93367(18) 0.0150(6) Uani 1 1 d . . .
F42 F 0.48959(15) 0.74417(14) 0.80929(11) 0.0291(4) Uani 1 1 d . . .
F44 F 0.38719(16) 0.88643(15) 1.07065(12) 0.0363(5) Uani 1 1 d . . .
F46 F 0.77204(13) 0.82317(12) 0.93384(11) 0.0195(4) Uani 1 1 d . . .
Cl43 Cl 0.29659(7) 0.81274(8) 0.93964(6) 0.0422(2) Uani 1 1 d . . .
Cl45 Cl 0.61936(8) 0.90045(6) 1.08539(5) 0.03216(19) Uani 1 1 d . . .
C51 C 0.6604(2) 1.0022(2) 0.68387(17) 0.0134(6) Uani 1 1 d . . .
C52 C 0.5780(2) 0.9756(2) 0.65049(18) 0.0154(6) Uani 1 1 d . . .
C53 C 0.4684(2) 1.0352(2) 0.63701(19) 0.0184(6) Uani 1 1 d . . .
C54 C 0.4402(2) 1.1278(2) 0.6585(2) 0.0213(7) Uani 1 1 d . . .
C55 C 0.5187(3) 1.1604(2) 0.6900(2) 0.0211(6) Uani 1 1 d . . .
C56 C 0.6262(2) 1.0966(2) 0.70233(18) 0.0165(6) Uani 1 1 d . . .
F52 F 0.60298(14) 0.88592(12) 0.62792(11) 0.0217(4) Uani 1 1 d . . .
F54 F 0.33404(14) 1.18772(14) 0.64660(13) 0.0336(5) Uani 1 1 d . . .
F56 F 0.70196(14) 1.13102(12) 0.73303(11) 0.0232(4) Uani 1 1 d . . .
Cl53 Cl 0.37068(6) 0.99567(6) 0.59525(5) 0.02775(17) Uani 1 1 d . . .
Cl55 Cl 0.48365(8) 1.27719(6) 0.71382(7) 0.0385(2) Uani 1 1 d . . .
C61 C 0.5338(4) 0.4553(3) 0.9808(3) 0.0521(11) Uani 1 1 d . . .
H61A H 0.4805 0.4149 0.9803 0.063 Uiso 1 1 calc R . .
H61B H 0.5918 0.4158 1.0219 0.063 Uiso 1 1 calc R . .
C62 C 0.5949(4) 0.4772(4) 0.8855(3) 0.0546(12) Uani 1 1 d . . .
H62A H 0.6523 0.5135 0.8866 0.065 Uiso 1 1 calc R . .
H62B H 0.5379 0.5202 0.8450 0.065 Uiso 1 1 calc R . .
C63 C 0.6573(4) 0.3835(4) 0.8450(3) 0.0655(14) Uani 1 1 d . . .
H63A H 0.7145 0.3407 0.8844 0.098 Uiso 1 1 calc R . .
H63B H 0.6961 0.4023 0.7837 0.098 Uiso 1 1 calc R . .
H63C H 0.6006 0.3484 0.8415 0.098 Uiso 1 1 calc R . .

loop_
_atom_site_aniso_label
_atom_site_aniso_U_11
_atom_site_aniso_U_22
_atom_site_aniso_U_33
_atom_site_aniso_U_23
_atom_site_aniso_U_13
_atom_site_aniso_U_12
Au1 0.01281(5) 0.01151(6) 0.00996(5) -0.00321(4) 0.00030(4) -0.00180(4)
Au2 0.01286(5) 0.01028(6) 0.01131(5) -0.00126(4) -0.00265(4) -0.00123(4)
C1 0.0166(14) 0.0122(14) 0.0071(12) -0.0025(10) 0.0004(10) -0.0035(11)
C2 0.0134(13) 0.0075(13) 0.0097(12) -0.0041(10) 0.0019(10) -0.0010(10)
C3 0.0159(14) 0.0122(14) 0.0131(13) -0.0030(11) -0.0013(11) -0.0009(11)
C4 0.0213(15) 0.0112(14) 0.0165(14) -0.0007(11) -0.0019(11) -0.0008(12)
C5 0.0274(16) 0.0114(14) 0.0173(14) -0.0048(11) -0.0010(12) -0.0067(12)
C6 0.0218(15) 0.0147(14) 0.0122(13) -0.0055(11) -0.0012(11) -0.0054(12)
C7 0.0084(12) 0.0100(13) 0.0096(12) -0.0009(10) -0.0028(10) -0.0016(10)
C8 0.0088(12) 0.0126(13) 0.0082(12) -0.0026(10) -0.0003(10) -0.0031(10)
C9 0.0106(13) 0.0115(14) 0.0134(13) -0.0011(11) -0.0018(10) -0.0029(11)
C10 0.0188(14) 0.0150(15) 0.0142(13) 0.0021(11) -0.0070(11) -0.0046(12)
C11 0.0193(14) 0.0191(15) 0.0113(13) -0.0039(11) -0.0025(11) -0.0065(12)
C12 0.0142(13) 0.0143(14) 0.0112(13) -0.0055(11) 0.0003(10) -0.0040(11)
C13 0.0172(14) 0.0102(14) 0.0183(14) -0.0029(11) -0.0057(11) 0.0005(11)
C14 0.0185(15) 0.0223(17) 0.0341(18) -0.0136(14) 0.0001(13) -0.0010(13)
C15 0.0344(18) 0.0146(15) 0.0285(17) 0.0006(13) -0.0192(14) -0.0009(14)
C16 0.0155(14) 0.0125(14) 0.0137(13) -0.0022(11) -0.0033(11) -0.0028(11)
C17 0.0170(14) 0.0177(15) 0.0194(14) -0.0071(12) -0.0017(11) -0.0022(12)
C18 0.0230(16) 0.0313(18) 0.0191(15) -0.0101(13) -0.0074(12) -0.0026(14)
C19 0.0284(18) 0.058(3) 0.035(2) -0.0208(18) -0.0059(15) -0.0195(18)
C20 0.035(2) 0.074(3) 0.035(2) -0.019(2) 0.0057(16) -0.039(2)
C21 0.0269(17) 0.047(2) 0.0223(16) -0.0135(15) 0.0034(13) -0.0184(16)
C22 0.0152(13) 0.0120(14) 0.0107(12) -0.0057(10) 0.0004(10) -0.0060(11)
C23 0.0137(14) 0.0180(15) 0.0153(13) -0.0053(11) -0.0019(11) -0.0022(12)
C24 0.0264(16) 0.0188(16) 0.0156(14) 0.0012(12) -0.0076(12) -0.0075(13)
C25 0.0308(17) 0.0222(16) 0.0138(14) 0.0005(12) -0.0010(12) -0.0173(14)
C26 0.0176(14) 0.0223(16) 0.0200(15) -0.0079(13) 0.0044(12) -0.0084(13)
C27 0.0183(14) 0.0141(14) 0.0150(14) -0.0039(11) -0.0020(11) -0.0047(12)
C28 0.0195(14) 0.0097(13) 0.0085(12) -0.0005(10) -0.0030(10) -0.0032(11)
C29 0.0209(15) 0.0162(15) 0.0196(15) -0.0063(12) 0.0023(12) -0.0053(12)
C30 0.0327(18) 0.0166(16) 0.0215(16) -0.0127(13) 0.0053(13) -0.0017(14)
C31 0.046(2) 0.0170(16) 0.0157(15) -0.0063(12) -0.0011(14) -0.0161(15)
C32 0.0326(18) 0.0249(17) 0.0212(15) -0.0078(13) -0.0005(13) -0.0191(14)
C33 0.0194(14) 0.0173(15) 0.0132(13) -0.0055(11) 0.0006(11) -0.0061(12)
C34 0.0186(14) 0.0117(14) 0.0122(13) -0.0066(11) 0.0026(11) -0.0077(11)
C35 0.0244(15) 0.0207(16) 0.0146(14) -0.0017(12) -0.0031(12) -0.0135(13)
C36 0.0373(19) 0.041(2) 0.0126(14) -0.0071(14) 0.0037(13) -0.0268(17)
C37 0.0335(19) 0.044(2) 0.0225(17) -0.0175(16) 0.0170(14) -0.0226(17)
C38 0.0224(16) 0.0260(18) 0.0333(18) -0.0112(15) 0.0092(14) -0.0055(14)
C39 0.0206(15) 0.0149(15) 0.0194(15) -0.0029(12) 0.0015(12) -0.0052(12)
O1 0.0179(10) 0.0074(9) 0.0098(9) -0.0019(7) -0.0042(7) -0.0014(8)
P1 0.0125(3) 0.0109(3) 0.0094(3) -0.0028(3) -0.0011(3) -0.0023(3)
P2 0.0122(3) 0.0086(3) 0.0089(3) -0.0020(3) -0.0017(3) -0.0015(3)
C41 0.0168(14) 0.0135(14) 0.0099(13) -0.0003(11) -0.0008(11) -0.0001(11)
C42 0.0200(15) 0.0227(16) 0.0152(14) -0.0046(12) -0.0007(12) -0.0049(13)
C43 0.0121(14) 0.0329(18) 0.0190(15) -0.0005(13) 0.0015(11) -0.0008(13)
C44 0.0198(15) 0.0236(17) 0.0143(14) -0.0032(12) 0.0065(12) 0.0047(13)
C45 0.0260(16) 0.0153(15) 0.0119(13) -0.0027(11) -0.0012(12) -0.0003(12)
C46 0.0145(14) 0.0116(14) 0.0155(14) 0.0010(11) -0.0018(11) -0.0008(11)
F42 0.0217(9) 0.0495(12) 0.0224(9) -0.0131(9) -0.0017(7) -0.0144(9)
F44 0.0284(10) 0.0453(12) 0.0223(10) -0.0110(9) 0.0119(8) 0.0057(9)
F46 0.0177(8) 0.0238(9) 0.0175(8) -0.0039(7) -0.0006(7) -0.0072(7)
Cl43 0.0132(4) 0.0750(7) 0.0311(4) -0.0046(5) 0.0003(3) -0.0056(4)
Cl45 0.0480(5) 0.0316(5) 0.0187(4) -0.0134(3) -0.0001(3) -0.0088(4)
C51 0.0123(13) 0.0131(14) 0.0101(12) 0.0012(11) -0.0012(10) 0.0013(11)
C52 0.0173(14) 0.0117(14) 0.0138(13) 0.0001(11) -0.0004(11) -0.0015(11)
C53 0.0155(14) 0.0207(16) 0.0172(14) 0.0001(12) -0.0030(11) -0.0041(12)
C54 0.0134(14) 0.0214(16) 0.0210(15) -0.0003(13) -0.0003(12) 0.0043(12)
C55 0.0228(16) 0.0135(15) 0.0220(15) -0.0050(12) 0.0028(12) 0.0010(12)
C56 0.0164(14) 0.0178(15) 0.0129(13) -0.0022(11) 0.0008(11) -0.0028(12)
F52 0.0229(9) 0.0152(9) 0.0276(9) -0.0056(7) -0.0097(7) -0.0007(7)
F54 0.0155(9) 0.0306(11) 0.0445(12) -0.0053(9) -0.0051(8) 0.0099(8)
F56 0.0241(9) 0.0197(9) 0.0284(9) -0.0084(8) -0.0063(7) -0.0046(7)
Cl53 0.0173(4) 0.0329(4) 0.0332(4) -0.0013(3) -0.0091(3) -0.0067(3)
Cl55 0.0410(5) 0.0193(4) 0.0513(5) -0.0164(4) -0.0077(4) 0.0076(4)
C61 0.048(3) 0.065(3) 0.044(2) 0.013(2) -0.018(2) -0.026(2)
C62 0.041(2) 0.081(3) 0.037(2) 0.014(2) -0.0168(18) -0.020(2)
C63 0.069(3) 0.081(4) 0.043(3) 0.016(2) -0.029(2) -0.022(3)

loop_
_atom_type_symbol
_atom_type_description
_atom_type_scat_dispersion_real
_atom_type_scat_dispersion_imag
_atom_type_scat_source
C C 0.0033 0.0016 'International Tables Vol C Tables 4.2.6.8 and 6.1.1.4'
H H 0.0000 0.0000 'International Tables Vol C Tables 4.2.6.8 and 6.1.1.4'
O O 0.0106 0.0060 'International Tables Vol C Tables 4.2.6.8 and 6.1.1.4'
F F 0.0171 0.0103 'International Tables Vol C Tables 4.2.6.8 and 6.1.1.4'
P P 0.1023 0.0942 'International Tables Vol C Tables 4.2.6.8 and 6.1.1.4'
Cl Cl 0.1484 0.1585 'International Tables Vol C Tables 4.2.6.8 and 6.1.1.4'
Au Au -2.0133 8.8022 'International Tables Vol C Tables 4.2.6.8 and 6.1.1.4'

loop_
_geom_angle_atom_site_label_1
_geom_angle_atom_site_label_2
_geom_angle_atom_site_label_3
_geom_angle
_geom_angle_site_symmetry_1
_geom_angle_site_symmetry_3
C41 Au1 P1 171.04(8) . .
C41 Au1 Au2 88.27(8) . .
P1 Au1 Au2 99.691(18) . .
C51 Au2 P2 164.84(8) . .
C51 Au2 Au1 96.17(8) . .
P2 Au2 Au1 96.464(17) . .
C2 C1 C6 118.1(2) . .
C2 C1 P1 119.0(2) . .
C6 C1 P1 122.5(2) . .
O1 C2 C3 121.4(2) . .
O1 C2 C1 116.0(2) . .
C3 C2 C1 122.6(2) . .
C2 C3 C4 117.6(2) . .
C2 C3 C13 118.1(2) . .
C4 C3 C13 124.3(2) . .
C5 C4 C3 121.2(3) . .
C5 C4 H4 119.4 . .
C3 C4 H4 119.4 . .
C6 C5 C4 120.1(3) . .
C6 C5 H5 120.0 . .
C4 C5 H5 120.0 . .
C5 C6 C1 120.3(3) . .
C5 C6 H6 119.8 . .
C1 C6 H6 119.8 . .
C8 C7 C12 117.7(2) . .
C8 C7 P2 121.27(19) . .
C12 C7 P2 120.6(2) . .
O1 C8 C9 120.5(2) . .
O1 C8 C7 116.6(2) . .
C9 C8 C7 122.8(2) . .
C8 C9 C10 117.1(2) . .
C8 C9 C13 117.9(2) . .
C10 C9 C13 124.4(2) . .
C11 C10 C9 121.0(3) . .
C11 C10 H10 119.5 . .
C9 C10 H10 119.5 . .
C10 C11 C12 120.4(3) . .
C10 C11 H11 119.8 . .
C12 C11 H11 119.8 . .
C11 C12 C7 120.1(3) . .
C11 C12 H12 119.9 . .
C7 C12 H12 119.9 . .
C3 C13 C9 107.6(2) . .
C3 C13 C15 112.3(2) . .
C9 C13 C15 112.7(2) . .
C3 C13 C14 108.2(2) . .
C9 C13 C14 106.9(2) . .
C15 C13 C14 108.8(2) . .
C13 C14 H14A 109.5 . .
C13 C14 H14B 109.5 . .
H14A C14 H14B 109.5 . .
C13 C14 H14C 109.5 . .
H14A C14 H14C 109.5 . .
H14B C14 H14C 109.5 . .
C13 C15 H15A 109.5 . .
C13 C15 H15B 109.5 . .
H15A C15 H15B 109.5 . .
C13 C15 H15C 109.5 . .
H15A C15 H15C 109.5 . .
H15B C15 H15C 109.5 . .
C21 C16 C17 119.5(3) . .
C21 C16 P1 119.2(2) . .
C17 C16 P1 121.4(2) . .
C18 C17 C16 120.2(3) . .
C18 C17 H17 119.9 . .
C16 C17 H17 119.9 . .
C19 C18 C17 120.0(3) . .
C19 C18 H18 120.0 . .
C17 C18 H18 120.0 . .
C18 C19 C20 120.3(3) . .
C18 C19 H19 119.9 . .
C20 C19 H19 119.9 . .
C19 C20 C21 120.1(3) . .
C19 C20 H20 120.0 . .
C21 C20 H20 120.0 . .
C20 C21 C16 119.9(3) . .
C20 C21 H21 120.0 . .
C16 C21 H21 120.0 . .
C23 C22 C27 119.6(2) . .
C23 C22 P1 118.0(2) . .
C27 C22 P1 121.8(2) . .
C24 C23 C22 120.1(3) . .
C24 C23 H23 120.0 . .
C22 C23 H23 120.0 . .
C23 C24 C25 120.5(3) . .
C23 C24 H24 119.7 . .
C25 C24 H24 119.7 . .
C24 C25 C26 119.6(3) . .
C24 C25 H25 120.2 . .
C26 C25 H25 120.2 . .
C27 C26 C25 120.5(3) . .
C27 C26 H26 119.7 . .
C25 C26 H26 119.7 . .
C26 C27 C22 119.6(3) . .
C26 C27 H27 120.2 . .
C22 C27 H27 120.2 . .
C29 C28 C33 119.0(3) . .
C29 C28 P2 119.5(2) . .
C33 C28 P2 121.6(2) . .
C30 C29 C28 120.4(3) . .
C30 C29 H29 119.8 . .
C28 C29 H29 119.8 . .
C31 C30 C29 120.0(3) . .
C31 C30 H30 120.0 . .
C29 C30 H30 120.0 . .
C32 C31 C30 119.8(3) . .
C32 C31 H31 120.1 . .
C30 C31 H31 120.1 . .
C31 C32 C33 120.6(3) . .
C31 C32 H32 119.7 . .
C33 C32 H32 119.7 . .
C32 C33 C28 120.1(3) . .
C32 C33 H33 119.9 . .
C28 C33 H33 119.9 . .
C39 C34 C35 119.7(3) . .
C39 C34 P2 122.3(2) . .
C35 C34 P2 117.7(2) . .
C36 C35 C34 119.6(3) . .
C36 C35 H35 120.2 . .
C34 C35 H35 120.2 . .
C37 C36 C35 120.3(3) . .
C37 C36 H36 119.8 . .
C35 C36 H36 119.8 . .
C36 C37 C38 120.5(3) . .
C36 C37 H37 119.7 . .
C38 C37 H37 119.7 . .
C39 C38 C37 119.7(3) . .
C39 C38 H38 120.1 . .
C37 C38 H38 120.1 . .
C38 C39 C34 120.0(3) . .
C38 C39 H39 120.0 . .
C34 C39 H39 120.0 . .
C8 O1 C2 116.18(19) . .
C22 P1 C1 107.09(12) . .
C22 P1 C16 102.67(12) . .
C1 P1 C16 103.90(12) . .
C22 P1 Au1 121.19(9) . .
C1 P1 Au1 109.98(8) . .
C16 P1 Au1 110.50(9) . .
C34 P2 C28 103.12(12) . .
C34 P2 C7 103.11(12) . .
C28 P2 C7 103.27(12) . .
C34 P2 Au2 117.77(9) . .
C28 P2 Au2 104.06(9) . .
C7 P2 Au2 122.93(8) . .
C46 C41 C42 114.0(2) . .
C46 C41 Au1 126.6(2) . .
C42 C41 Au1 119.4(2) . .
F42 C42 C43 116.7(3) . .
F42 C42 C41 118.9(2) . .
C43 C42 C41 124.4(3) . .
C44 C43 C42 118.5(3) . .
C44 C43 Cl43 121.1(2) . .
C42 C43 Cl43 120.4(2) . .
F44 C44 C43 120.0(3) . .
F44 C44 C45 119.2(3) . .
C43 C44 C45 120.8(3) . .
C44 C45 C46 117.4(3) . .
C44 C45 Cl45 120.9(2) . .
C46 C45 Cl45 121.7(2) . .
F46 C46 C41 118.8(2) . .
F46 C46 C45 116.3(2) . .
C41 C46 C45 124.9(3) . .
C52 C51 C56 114.3(2) . .
C52 C51 Au2 126.8(2) . .
C56 C51 Au2 118.7(2) . .
F52 C52 C51 119.4(2) . .
F52 C52 C53 116.0(2) . .
C51 C52 C53 124.6(3) . .
C54 C53 C52 117.6(3) . .
C54 C53 Cl53 120.9(2) . .
C52 C53 Cl53 121.4(2) . .
F54 C54 C55 119.6(3) . .
F54 C54 C53 119.3(3) . .
C55 C54 C53 121.1(3) . .
C54 C55 C56 118.1(3) . .
C54 C55 Cl55 120.7(2) . .
C56 C55 Cl55 121.2(2) . .
F56 C56 C51 119.0(2) . .
F56 C56 C55 116.7(3) . .
C51 C56 C55 124.2(3) . .
C61 C61 C62 114.4(4) 2_667 .
C61 C61 H61A 108.7 2_667 .
C62 C61 H61A 108.7 . .
C61 C61 H61B 108.7 2_667 .
C62 C61 H61B 108.7 . .
H61A C61 H61B 107.6 . .
C61 C62 C63 113.3(4) . .
C61 C62 H62A 108.9 . .
C63 C62 H62A 108.9 . .
C61 C62 H62B 108.9 . .
C63 C62 H62B 108.9 . .
H62A C62 H62B 107.7 . .
C62 C63 H63A 109.5 . .
C62 C63 H63B 109.5 . .
H63A C63 H63B 109.5 . .
C62 C63 H63C 109.5 . .
H63A C63 H63C 109.5 . .
H63B C63 H63C 109.5 . .

loop_
_geom_bond_atom_site_label_1
_geom_bond_atom_site_label_2
_geom_bond_distance
_geom_bond_site_symmetry_2
Au1 C41 2.056(3) .
Au1 P1 2.2768(7) .
Au1 Au2 2.95809(15) .
Au2 C51 2.068(3) .
Au2 P2 2.2880(7) .
C1 C2 1.399(4) .
C1 C6 1.401(4) .
C1 P1 1.820(3) .
C2 O1 1.387(3) .
C2 C3 1.392(4) .
C3 C4 1.394(4) .
C3 C13 1.517(4) .
C4 C5 1.392(4) .
C4 H4 0.9500 .
C5 C6 1.389(4) .
C5 H5 0.9500 .
C6 H6 0.9500 .
C7 C8 1.396(4) .
C7 C12 1.397(3) .
C7 P2 1.833(3) .
C8 O1 1.387(3) .
C8 C9 1.390(4) .
C9 C10 1.397(4) .
C9 C13 1.524(4) .
C10 C11 1.381(4) .
C10 H10 0.9500 .
C11 C12 1.390(4) .
C11 H11 0.9500 .
C12 H12 0.9500 .
C13 C15 1.525(4) .
C13 C14 1.556(4) .
C14 H14A 0.9800 .
C14 H14B 0.9800 .
C14 H14C 0.9800 .
C15 H15A 0.9800 .
C15 H15B 0.9800 .
C15 H15C 0.9800 .
C16 C21 1.389(4) .
C16 C17 1.395(4) .
C16 P1 1.828(3) .
C17 C18 1.381(4) .
C17 H17 0.9500 .
C18 C19 1.378(4) .
C18 H18 0.9500 .
C19 C20 1.383(5) .
C19 H19 0.9500 .
C20 C21 1.387(5) .
C20 H20 0.9500 .
C21 H21 0.9500 .
C22 C23 1.396(4) .
C22 C27 1.401(4) .
C22 P1 1.815(3) .
C23 C24 1.382(4) .
C23 H23 0.9500 .
C24 C25 1.385(4) .
C24 H24 0.9500 .
C25 C26 1.392(4) .
C25 H25 0.9500 .
C26 C27 1.386(4) .
C26 H26 0.9500 .
C27 H27 0.9500 .
C28 C29 1.391(4) .
C28 C33 1.395(4) .
C28 P2 1.828(3) .
C29 C30 1.390(4) .
C29 H29 0.9500 .
C30 C31 1.385(4) .
C30 H30 0.9500 .
C31 C32 1.376(4) .
C31 H31 0.9500 .
C32 C33 1.388(4) .
C32 H32 0.9500 .
C33 H33 0.9500 .
C34 C39 1.395(4) .
C34 C35 1.398(4) .
C34 P2 1.819(3) .
C35 C36 1.386(4) .
C35 H35 0.9500 .
C36 C37 1.378(5) .
C36 H36 0.9500 .
C37 C38 1.387(5) .
C37 H37 0.9500 .
C38 C39 1.387(4) .
C38 H38 0.9500 .
C39 H39 0.9500 .
C41 C46 1.379(4) .
C41 C42 1.384(4) .
C42 F42 1.361(3) .
C42 C43 1.381(4) .
C43 C44 1.369(4) .
C43 Cl43 1.731(3) .
C44 F44 1.348(3) .
C44 C45 1.387(4) .
C45 C46 1.387(4) .
C45 Cl45 1.719(3) .
C46 F46 1.361(3) .
C51 C52 1.379(4) .
C51 C56 1.387(4) .
C52 F52 1.353(3) .
C52 C53 1.389(4) .
C53 C54 1.382(4) .
C53 Cl53 1.723(3) .
C54 F54 1.353(3) .
C54 C55 1.374(4) .
C55 C56 1.387(4) .
C55 Cl55 1.726(3) .
C56 F56 1.354(3) .
C61 C61 1.501(9) 2_667
C61 C62 1.510(5) .
C61 H61A 0.9900 .
C61 H61B 0.9900 .
C62 C63 1.554(7) .
C62 H62A 0.9900 .
C62 H62B 0.9900 .
C63 H63A 0.9800 .
C63 H63B 0.9800 .
C63 H63C 0.9800 .
